data_9012634
loop_
_publ_author_name
'Rastsvetaeva, R. K.'
'Chukanov, N. V.'
'Pekov, I. V.'
'Shlyukova, Z. V.'
'Khomyakov, A. P.'

_publ_section_title
;Structures of two potassium-rich labuntsovites in relation to the crystal
 chemistry of minerals of the labuntsovite-nenadkevichite family Sample: II
;
_journal_name_full 'Crystallography Reports'
_journal_page_first 820
_journal_page_last 827
_journal_volume 43
_journal_year 1998
_chemical_formula_sum 'Ba0.4 Fe0.063 H16 K2.8 Mg0.025 Mn0.063 Na2.25 Nb0.4 O32.3 Si8 Ti3.6'
_chemical_name_mineral Labuntsovite-Fe
_space_group_IT_number 12
_symmetry_space_group_name_Hall '-C 2y'
_symmetry_space_group_name_H-M 'C 1 2/m 1'
_cell_angle_alpha 90
_cell_angle_beta 117.1
_cell_angle_gamma 90
_cell_formula_units_Z 2
_cell_length_a 14.33
_cell_length_b 13.83
_cell_length_c 7.79
_cell_volume 1374.357
_database_code_amcsd 0012359
_exptl_crystal_density_diffrn 2.877
_cod_original_formula_sum 'Na2.25 K2.8 (Ti3.6 Nb.4) Fe.063 Mn.063 Mg.025 Si8 O32.3 Ba.4 H16'
_cod_database_code 9012634

loop_
_space_group_symop_operation_xyz
x,y,z
1/2+x,1/2+y,z
x,-y,z
1/2+x,1/2-y,z
-x,y,-z
1/2-x,1/2+y,-z
-x,-y,-z
1/2-x,1/2-y,-z

loop_
_atom_site_label
_atom_site_fract_x
_atom_site_fract_y
_atom_site_fract_z
_atom_site_occupancy
_atom_site_U_iso_or_equiv
_atom_site_type_symbol
_atom_site_attached_hydrogens
NaAI 0.40680 0.26650 0.00700 0.50000 0.04939 Na 0
NaAII 0.41900 0.00000 0.70220 0.12500 0.06713 Na 0
KAII 0.41900 0.00000 0.70220 0.75000 0.06713 K 0
TiMI1 0.25000 0.25000 0.50000 0.90000 0.03116 Ti 0
NbMI1 0.25000 0.25000 0.50000 0.10000 0.03116 Nb 0
TiMI2 0.00000 0.22470 0.50000 0.90000 0.03103 Ti 0
NbMI2 0.00000 0.22470 0.50000 0.10000 0.03103 Nb 0
FeMII 0.00000 0.00000 0.50000 0.06250 0.03293 Fe 0
MnMII 0.00000 0.00000 0.50000 0.06250 0.03293 Mn 0
MgMII 0.00000 0.00000 0.50000 0.02500 0.03293 Mg 0
Si1 0.32250 0.11070 0.25200 1.00000 0.02090 Si 0
Si2 0.20800 0.10940 0.80170 1.00000 0.02026 Si 0
O1 0.08290 0.12010 0.68010 1.00000 0.02786 O 0
O2 0.27430 0.18240 0.73760 1.00000 0.02406 O 0
O3 0.26570 0.12590 0.38760 1.00000 0.02533 O 0
O4 0.36670 0.00000 0.27690 1.00000 0.02660 O 0
O5 0.24310 0.00000 0.77640 1.00000 0.02786 O 0
O6 0.42090 0.18030 0.30260 1.00000 0.02786 O 0
O7 0.23630 0.12620 0.02710 1.00000 0.02786 O 0
O-H 0.10130 0.22290 0.39650 1.00000 0.02533 O 1
KAIII 0.08390 0.00000 0.33630 0.65000 0.02837 K 0
BaAIII 0.08390 0.00000 0.33630 0.20000 0.02837 Ba 0
WatAIII 0.08390 0.00000 0.33630 0.15000 0.02837 O 2
Ow1 0.50000 0.14250 0.00000 1.00000 0.13045 O 0
Ow2 0.00000 0.11750 0.00000 1.00000 0.13552 O 0
H1 0.47900 0.11900 0.89000 1.00000 0.03800 H 0
H2 0.05100 0.13100 0.09000 1.00000 0.05066 H 0

loop_
_cod_changelog_entry_id
_cod_changelog_entry_author
_cod_changelog_entry_date
_cod_changelog_entry_text
1
;cod-tools version 3.8.0
Id: cif_guess_AMCSD_atom_types 9581 2023-05-17 12:35:41Z saulius
;
2023-05-21T08:54:21+03:00
;Derived atom types and hydrogen counts
from atom names that follow the AMCSD naming convention
(Wat == water, O-H == hydroxyl).
;

loop_
_cod_related_entry_id
_cod_related_entry_database
_cod_related_entry_code
1 AMCSD 0012359
